data_2212892
loop_
_publ_author_name
'Xiao-Peng Fan'
'Jiang-Sheng Li'
'Ying-Ying Zhang'
'Xiao-Li Zhou'

_publ_section_title
;
 4,4'-Bis[(2-acetylhydrazino)carbonyl]-1,1'-ethylenedipyridinium
 dibromide tetrahydrate
;
_journal_coeditor_code HB2314
_journal_issue 4
_journal_name_full 'Acta Crystallographica Section E'
_journal_page_first o1717
_journal_page_last o1718
_journal_paper_doi 10.1107/S1600536807011002
_journal_volume 63
_journal_year 2007
_chemical_formula_iupac 'C18 H22 N6 O4 2+, 2Br -, 4H2 O'
_chemical_formula_moiety 'C18 H22 N6 O4 2+, 2(Br -), 4(H2 O)'
_chemical_formula_sum 'C18 H30 Br2 N6 O8'
_chemical_formula_weight 618.30
_chemical_name_systematic
;
4,4'-Bis[(2-acetylhydrazino)carbonyl]-1,1'-ethylenedipyridinium dibromide
tetrahydrate
;
_space_group_IT_number 2
_symmetry_cell_setting triclinic
_symmetry_space_group_name_Hall '-P 1'
_symmetry_space_group_name_H-M 'P -1'
_atom_sites_solution_hydrogens mixed
_atom_sites_solution_primary direct
_atom_sites_solution_secondary difmap
_cell_angle_alpha 107.570(3)
_cell_angle_beta 92.101(4)
_cell_angle_gamma 96.389(3)
_cell_formula_units_Z 1
_cell_length_a 5.9315(13)
_cell_length_b 9.374(2)
_cell_length_c 11.721(3)
_cell_measurement_reflns_used 2077
_cell_measurement_temperature 294(2)
_cell_measurement_theta_max 26.35
_cell_measurement_theta_min 3.35
_cell_volume 615.7(2)
_computing_cell_refinement 'SAINT (Bruker, 1997)'
_computing_data_collection 'SMART (Bruker, 1997)'
_computing_data_reduction SAINT
_computing_molecular_graphics 'SHELXTL (Bruker, 1997)'
_computing_publication_material SHELXTL
_computing_structure_refinement 'SHELXL97 (Sheldrick, 1997)'
_computing_structure_solution 'SHELXS97 (Sheldrick, 1997)'
_diffrn_ambient_temperature 294(2)
_diffrn_measured_fraction_theta_full 0.978
_diffrn_measured_fraction_theta_max 0.978
_diffrn_measurement_device_type 'Bruker SMART 1000 CCD'
_diffrn_measurement_method \w
_diffrn_radiation_monochromator graphite
_diffrn_radiation_source 'fine-focus sealed tube'
_diffrn_radiation_type MoK\a
_diffrn_radiation_wavelength 0.71073
_diffrn_reflns_av_R_equivalents 0.0204
_diffrn_reflns_av_sigmaI/netI 0.0378
_diffrn_reflns_limit_h_max 6
_diffrn_reflns_limit_h_min -7
_diffrn_reflns_limit_k_max 11
_diffrn_reflns_limit_k_min -11
_diffrn_reflns_limit_l_max 14
_diffrn_reflns_limit_l_min -10
_diffrn_reflns_number 3546
_diffrn_reflns_theta_full 26.44
_diffrn_reflns_theta_max 26.44
_diffrn_reflns_theta_min 1.83
_exptl_absorpt_coefficient_mu 3.346
_exptl_absorpt_correction_T_max 0.617
_exptl_absorpt_correction_T_min 0.433
_exptl_absorpt_correction_type multi-scan
_exptl_absorpt_process_details '(SADABS; Sheldrick, 1996)'
_exptl_crystal_colour colorless
_exptl_crystal_density_diffrn 1.667
_exptl_crystal_density_method 'not measured'
_exptl_crystal_description block
_exptl_crystal_F_000 314
_exptl_crystal_size_max 0.30
_exptl_crystal_size_mid 0.20
_exptl_crystal_size_min 0.16
_refine_diff_density_max 0.852
_refine_diff_density_min -0.937
_refine_ls_extinction_method none
_refine_ls_goodness_of_fit_ref 1.092
_refine_ls_hydrogen_treatment constr
_refine_ls_matrix_type full
_refine_ls_number_parameters 155
_refine_ls_number_reflns 2493
_refine_ls_number_restraints 6
_refine_ls_restrained_S_all 1.091
_refine_ls_R_factor_all 0.0495
_refine_ls_R_factor_gt 0.0421
_refine_ls_shift/su_max 0.001
_refine_ls_shift/su_mean 0.000
_refine_ls_structure_factor_coef Fsqd
_refine_ls_weighting_details 'calc w=1/[\s^2^(Fo^2^)+(0.0623P)^2^+0.5546P] where P=(Fo^2^+2Fc^2^)/3'
_refine_ls_weighting_scheme calc
_refine_ls_wR_factor_gt 0.1083
_refine_ls_wR_factor_ref 0.1130
_reflns_number_gt 2196
_reflns_number_total 2493
_reflns_threshold_expression I>2\s(I)
_cod_data_source_file hb2314.cif
_cod_data_source_block I
_cod_depositor_comments
;
The following automatic conversions were performed:
'_symmetry_cell_setting' value 'Triclinic' changed to 'triclinic'
according to '/home/saulius/struct/CIF-dictionaries/cif_core.dic'
dictionary named 'cif_core.dic' version 2.4.1 from 2010-06-29.

Automatic conversion script
Id: cif_fix_enum 1527 2010-12-29 10:47:43Z saulius 

The following automatic conversions were performed:

'_symmetry_cell_setting' value 'Triclinic' changed to 'triclinic'
according to /home/saulius/struct/CIF-dictionaries/cif_core.dic
dictionary named 'cif_core.dic' version 2.4.1 from 2010-06-29.

Automatic conversion script
Id: cif_fix_values 1715 2011-07-08 13:25:40Z adriana 

The following automatic conversions were performed:

'_atom_sites_solution_hydrogens' value 'difmap and geom' was changed
to 'mixed'.

Automatic conversion script
Id: cif_fix_values 6452 2018-10-05 10:23:21Z andrius 
;
_cod_database_code 2212892
_cod_database_fobs_code 2212892

loop_
_symmetry_equiv_pos_as_xyz
'x, y, z'
'-x, -y, -z'

loop_
_atom_site_type_symbol
_atom_site_label
_atom_site_fract_x
_atom_site_fract_y
_atom_site_fract_z
_atom_site_U_iso_or_equiv
_atom_site_adp_type
_atom_site_calc_flag
_atom_site_refinement_flags
_atom_site_occupancy
Br Br1 0.05892(6) 0.20313(4) 0.39239(3) 0.03798(16) Uani d . 1
O O1 1.3817(5) 0.5801(4) -0.0779(3) 0.0500(8) Uani d . 1
O O2 0.7872(4) 0.8790(3) -0.0664(2) 0.0373(6) Uani d . 1
N N1 1.1310(5) 0.7225(3) -0.1210(3) 0.0324(6) Uani d . 1
H H1 1.0814 0.7650 -0.1708 0.039 Uiso calc R 1
N N2 1.0330(5) 0.7405(3) -0.0125(3) 0.0295(6) Uani d . 1
H H2 1.0815 0.7010 0.0396 0.035 Uiso calc R 1
N N3 0.5490(5) 0.8993(3) 0.3392(2) 0.0266(6) Uani d . 1
C C1 1.3949(7) 0.6270(5) -0.2684(4) 0.0421(9) Uani d . 1
H H1A 1.5450 0.6817 -0.2568 0.063 Uiso calc R 1
H H1B 1.2971 0.6688 -0.3134 0.063 Uiso calc R 1
H H1C 1.4012 0.5228 -0.3116 0.063 Uiso calc R 1
C C2 1.3034(6) 0.6388(4) -0.1487(3) 0.0317(7) Uani d . 1
C C3 0.8592(5) 0.8225(4) 0.0071(3) 0.0263(6) Uani d . 1
C C4 0.7557(5) 0.8449(3) 0.1263(3) 0.0247(6) Uani d . 1
C C5 0.5789(6) 0.9334(4) 0.1491(3) 0.0322(7) Uani d . 1
H H5 0.5293 0.9756 0.0918 0.039 Uiso calc R 1
C C6 0.4780(6) 0.9587(4) 0.2551(3) 0.0322(7) Uani d . 1
H H6 0.3594 1.0173 0.2693 0.039 Uiso calc R 1
C C7 0.7192(6) 0.8125(4) 0.3201(3) 0.0343(8) Uani d . 1
H H7 0.7658 0.7715 0.3787 0.041 Uiso calc R 1
C C8 0.8248(6) 0.7844(4) 0.2135(3) 0.0339(8) Uani d . 1
H H8 0.9423 0.7247 0.2007 0.041 Uiso calc R 1
C C9 0.4389(6) 0.9276(4) 0.4552(3) 0.0309(7) Uani d . 1
H H9A 0.4480 0.8433 0.4863 0.037 Uiso calc R 1
H H9B 0.2797 0.9377 0.4426 0.037 Uiso calc R 1
O O3 0.1787(7) 0.5681(4) 0.3847(3) 0.0728(11) Uani d D 1
H H3A 0.0918 0.6207 0.4324 0.087 Uiso d RD 1
H H3B 0.1721 0.4761 0.3833 0.087 Uiso d RD 1
O O4 0.2477(5) 0.6047(3) 0.1579(3) 0.0477(7) Uani d D 1
H H4A 0.2096 0.5674 0.2133 0.057 Uiso d RD 1
H H4B 0.3431 0.5596 0.1116 0.057 Uiso d RD 1

loop_
_atom_site_aniso_label
_atom_site_aniso_U_11
_atom_site_aniso_U_22
_atom_site_aniso_U_33
_atom_site_aniso_U_12
_atom_site_aniso_U_13
_atom_site_aniso_U_23
Br1 0.0402(2) 0.0450(2) 0.0359(2) 0.02108(16) 0.00758(15) 0.01703(17)
O1 0.0564(17) 0.069(2) 0.0409(16) 0.0405(15) 0.0144(13) 0.0283(15)
O2 0.0388(13) 0.0522(16) 0.0306(13) 0.0230(12) 0.0056(11) 0.0207(12)
N1 0.0332(14) 0.0426(17) 0.0298(15) 0.0188(12) 0.0105(12) 0.0178(13)
N2 0.0319(14) 0.0360(15) 0.0255(14) 0.0169(12) 0.0070(11) 0.0119(12)
N3 0.0290(13) 0.0272(13) 0.0229(13) 0.0068(11) 0.0053(11) 0.0053(11)
C1 0.040(2) 0.056(2) 0.038(2) 0.0222(17) 0.0092(16) 0.0192(18)
C2 0.0314(17) 0.0344(18) 0.0327(18) 0.0149(14) 0.0059(14) 0.0113(15)
C3 0.0270(15) 0.0285(16) 0.0249(16) 0.0091(12) 0.0030(12) 0.0086(13)
C4 0.0246(15) 0.0267(15) 0.0238(15) 0.0085(12) 0.0024(12) 0.0072(13)
C5 0.0349(17) 0.0361(18) 0.0314(18) 0.0175(14) 0.0041(14) 0.0144(15)
C6 0.0310(16) 0.0349(18) 0.0349(19) 0.0180(14) 0.0074(14) 0.0115(15)
C7 0.0383(18) 0.044(2) 0.0286(17) 0.0191(15) 0.0047(14) 0.0175(15)
C8 0.0334(17) 0.0413(19) 0.0317(18) 0.0222(15) 0.0052(14) 0.0118(15)
C9 0.0319(16) 0.0338(18) 0.0275(17) 0.0056(14) 0.0103(14) 0.0090(14)
O3 0.111(3) 0.0495(19) 0.069(2) 0.0279(19) 0.049(2) 0.0231(17)
O4 0.0453(15) 0.0594(18) 0.0515(17) 0.0310(13) 0.0166(13) 0.0266(14)

loop_
_atom_type_symbol
_atom_type_description
_atom_type_scat_dispersion_real
_atom_type_scat_dispersion_imag
_atom_type_scat_source
C C 0.0033 0.0016 'International Tables Vol C Tables 4.2.6.8 and 6.1.1.4'
H H 0.0000 0.0000 'International Tables Vol C Tables 4.2.6.8 and 6.1.1.4'
N N 0.0061 0.0033 'International Tables Vol C Tables 4.2.6.8 and 6.1.1.4'
O O 0.0106 0.0060 'International Tables Vol C Tables 4.2.6.8 and 6.1.1.4'
Br Br -0.2901 2.4595 'International Tables Vol C Tables 4.2.6.8 and 6.1.1.4'

loop_
_geom_angle_atom_site_label_1
_geom_angle_atom_site_label_2
_geom_angle_atom_site_label_3
_geom_angle_site_symmetry_1
_geom_angle_site_symmetry_3
_geom_angle
C2 N1 N2 . . 120.4(3)
C2 N1 H1 . . 119.8
N2 N1 H1 . . 119.8
C3 N2 N1 . . 116.7(3)
C3 N2 H2 . . 121.7
N1 N2 H2 . . 121.7
C6 N3 C7 . . 120.8(3)
C6 N3 C9 . . 120.3(3)
C7 N3 C9 . . 118.8(3)
C2 C1 H1A . . 109.5
C2 C1 H1B . . 109.5
H1A C1 H1B . . 109.5
C2 C1 H1C . . 109.5
H1A C1 H1C . . 109.5
H1B C1 H1C . . 109.5
O1 C2 N1 . . 121.2(3)
O1 C2 C1 . . 123.2(3)
N1 C2 C1 . . 115.6(3)
O2 C3 N2 . . 122.5(3)
O2 C3 C4 . . 120.8(3)
N2 C3 C4 . . 116.7(3)
C8 C4 C5 . . 118.1(3)
C8 C4 C3 . . 124.6(3)
C5 C4 C3 . . 117.2(3)
C6 C5 C4 . . 120.3(3)
C6 C5 H5 . . 119.8
C4 C5 H5 . . 119.8
N3 C6 C5 . . 120.5(3)
N3 C6 H6 . . 119.8
C5 C6 H6 . . 119.8
N3 C7 C8 . . 120.2(3)
N3 C7 H7 . . 119.9
C8 C7 H7 . . 119.9
C4 C8 C7 . . 120.0(3)
C4 C8 H8 . . 120.0
C7 C8 H8 . . 120.0
N3 C9 C9 . 2_676 108.9(3)
N3 C9 H9A . . 109.9
C9 C9 H9A 2_676 . 109.9
N3 C9 H9B . . 109.9
C9 C9 H9B 2_676 . 109.9
H9A C9 H9B . . 108.3
H3A O3 H3B . . 115.4
H4A O4 H4B . . 115.5

loop_
_geom_bond_atom_site_label_1
_geom_bond_atom_site_label_2
_geom_bond_site_symmetry_2
_geom_bond_distance
O1 C2 . 1.229(4)
O2 C3 . 1.225(4)
N1 C2 . 1.347(4)
N1 N2 . 1.390(4)
N1 H1 . 0.8600
N2 C3 . 1.339(4)
N2 H2 . 0.8600
N3 C6 . 1.346(4)
N3 C7 . 1.349(4)
N3 C9 . 1.494(4)
C1 C2 . 1.501(5)
C1 H1A . 0.9600
C1 H1B . 0.9600
C1 H1C . 0.9600
C3 C4 . 1.513(4)
C4 C8 . 1.380(5)
C4 C5 . 1.393(4)
C5 C6 . 1.367(5)
C5 H5 . 0.9300
C6 H6 . 0.9300
C7 C8 . 1.385(5)
C7 H7 . 0.9300
C8 H8 . 0.9300
C9 C9 2_676 1.529(7)
C9 H9A . 0.9700
C9 H9B . 0.9700
O3 H3A . 0.8558
O3 H3B . 0.8537
O4 H4A . 0.8521
O4 H4B . 0.8547

loop_
_geom_hbond_atom_site_label_D
_geom_hbond_atom_site_label_H
_geom_hbond_atom_site_label_A
_geom_hbond_site_symmetry_A
_geom_hbond_distance_DH
_geom_hbond_distance_HA
_geom_hbond_distance_DA
_geom_hbond_angle_DHA
N1 H1 Br1 2_665 0.86 2.81 3.623(3) 158
N2 H2 O4 1_655 0.86 2.14 2.990(4) 172
O3 H3A Br1 2_566 0.86 2.48 3.312(3) 164
O3 H3B Br1 . 0.85 2.61 3.445(3) 167
O4 H4A O3 . 0.85 2.02 2.820(5) 156
O4 H4B O1 1_455 0.85 2.30 2.853(4) 122
O4 H4B O1 2_765 0.85 2.18 2.955(4) 151

loop_
_geom_torsion_atom_site_label_1
_geom_torsion_atom_site_label_2
_geom_torsion_atom_site_label_3
_geom_torsion_atom_site_label_4
_geom_torsion_site_symmetry_4
_geom_torsion
_geom_torsion_publ_flag
C2 N1 N2 C3 . -178.5(3) n
N2 N1 C2 O1 . -2.0(5) n
N2 N1 C2 C1 . 179.8(3) n
N1 N2 C3 O2 . 0.4(5) n
N1 N2 C3 C4 . -178.8(3) n
O2 C3 C4 C8 . 179.4(3) n
N2 C3 C4 C8 . -1.4(5) n
O2 C3 C4 C5 . -0.9(5) ?
N2 C3 C4 C5 . 178.3(3) ?
C8 C4 C5 C6 . -0.1(5) ?
C3 C4 C5 C6 . -179.8(3) ?
C7 N3 C6 C5 . -0.7(5) ?
C9 N3 C6 C5 . 179.8(3) ?
C4 C5 C6 N3 . 0.5(5) ?
C6 N3 C7 C8 . 0.5(5) ?
C9 N3 C7 C8 . -179.9(3) ?
C5 C4 C8 C7 . -0.1(5) ?
C3 C4 C8 C7 . 179.6(3) ?
N3 C7 C8 C4 . -0.2(6) ?
C6 N3 C9 C9 2_676 -88.6(4) ?
C7 N3 C9 C9 2_676 91.9(4) ?
